data_8105112
loop_
_publ_author_name
'Zhu, Min'
'Song, Wen-Qi'
'Miao, Zong-Cheng'

_publ_section_title
;
 A dinuclear Eu(III) complex in the crystal structure of
 dodecaaqua-bis(\m2-4-(1H-tetrazol-5-yl)benzoato-\k2 O:O&#x2032;)
 bis(5-(4-carboxylatophenyl)tetrazol-1-ide) tetrahydrate, C32H50Eu2N16O24
;
_journal_issue 2
_journal_name_full 'Zeitschrift f\"ur Kristallographie - New Crystal Structures'
_journal_page_first 373
_journal_page_last 375
_journal_paper_doi 10.1515/ncrs-2019-0679
_journal_volume 235
_journal_year 2020
_chemical_formula_sum 'C32 H50 Eu2 N16 O24'
_chemical_formula_weight 1346.82
_space_group_IT_number 14
_space_group_name_Hall '-P 2ybc'
_space_group_name_H-M_alt 'P 1 21/c 1'
_symmetry_cell_setting monoclinic
_symmetry_space_group_name_H-M 'P 1 21/c 1'
_atom_sites_solution_hydrogens difmap
_atom_sites_solution_primary direct
_atom_sites_solution_secondary difmap
_audit_creation_method SHELXL-97
_cell_angle_alpha 90.000(5)
_cell_angle_beta 93.578(5)
_cell_angle_gamma 90.000(5)
_cell_formula_units_Z 2
_cell_length_a 7.685(5)
_cell_length_b 13.482(5)
_cell_length_c 23.240(5)
_cell_measurement_reflns_used 4062
_cell_measurement_temperature 293(2)
_cell_measurement_theta_max 26.12
_cell_measurement_theta_min 1.75
_cell_volume 2403.2(19)
_computing_cell_refinement 'Bruker SAINT'
_computing_data_collection 'Bruker APEX2'
_computing_data_reduction 'Bruker SAINT'
_computing_molecular_graphics 'Diamond 4.0'
_computing_publication_material 'Bruker SHELXTL'
_computing_structure_refinement 'SHELXL-97 (Sheldrick, 1997)'
_computing_structure_solution 'SHELXS-97 (Sheldrick, 1990)'
_diffrn_ambient_temperature 293(2)
_diffrn_detector_area_resol_mean 10.0
_diffrn_measured_fraction_theta_full 0.999
_diffrn_measured_fraction_theta_max 0.999
_diffrn_measurement_device_type 'Bruker APEX-II CCD'
_diffrn_measurement_method '\f and \w scans'
_diffrn_radiation_monochromator graphite
_diffrn_radiation_source 'fine-focus sealed tube'
_diffrn_radiation_type MoK\a
_diffrn_radiation_wavelength 0.71069
_diffrn_reflns_av_R_equivalents 0.0302
_diffrn_reflns_av_sigmaI/netI 0.0326
_diffrn_reflns_limit_h_max 9
_diffrn_reflns_limit_h_min -7
_diffrn_reflns_limit_k_max 16
_diffrn_reflns_limit_k_min -16
_diffrn_reflns_limit_l_max 28
_diffrn_reflns_limit_l_min -28
_diffrn_reflns_number 14792
_diffrn_reflns_theta_full 26.12
_diffrn_reflns_theta_max 26.12
_diffrn_reflns_theta_min 1.75
_exptl_absorpt_coefficient_mu 2.687
_exptl_absorpt_correction_T_max 0.948
_exptl_absorpt_correction_T_min 0.908
_exptl_absorpt_correction_type empirical
_exptl_absorpt_process_details 'SADABS, Sheldrick, 1996'
_exptl_crystal_colour Colorless
_exptl_crystal_density_diffrn 1.861
_exptl_crystal_density_method 'not measured'
_exptl_crystal_description block
_exptl_crystal_F_000 1344.0
_exptl_crystal_size_max 0.05
_exptl_crystal_size_mid 0.03
_exptl_crystal_size_min 0.02
_refine_diff_density_max 0.676
_refine_diff_density_min -0.425
_refine_diff_density_rms 0.082
_refine_ls_extinction_method none
_refine_ls_goodness_of_fit_ref 1.007
_refine_ls_hydrogen_treatment mixed
_refine_ls_matrix_type full
_refine_ls_number_parameters 410
_refine_ls_number_reflns 4790
_refine_ls_number_restraints 9
_refine_ls_restrained_S_all 1.007
_refine_ls_R_factor_all 0.0306
_refine_ls_R_factor_gt 0.0235
_refine_ls_shift/su_max 0.029
_refine_ls_shift/su_mean 0.001
_refine_ls_structure_factor_coef Fsqd
_refine_ls_weighting_details 'calc w=1/[\s^2^(Fo^2^)+(0.0287P)^2^+0.5255P] where P=(Fo^2^+2Fc^2^)/3'
_refine_ls_weighting_scheme calc
_refine_ls_wR_factor_gt 0.0539
_refine_ls_wR_factor_ref 0.0577
_reflns_number_gt 4062
_reflns_number_total 4795
_reflns_threshold_expression >2sigma(I)
_cod_data_source_file suppl_ncrs-2019-0679_suppl.cif
_cod_data_source_block 1
_cod_depositor_comments
;
The following automatic conversions were performed:

data item '_exptl_absorpt_correction_type' value 'EMPIRICAL' was
changed to 'empirical' in accordance with the built-in table derived
from the CIF Core dictionary named 'cif_core.dic' version 2.4.5 last
updated on 2014-11-21.

data item '_symmetry_cell_setting' value 'Monoclinic' was changed to
'monoclinic' in accordance with the built-in table derived from the
CIF Core dictionary named 'cif_core.dic' version 2.4.5 last updated
on 2014-11-21.

Automatic conversion script
Id: cif_fix_values 8738 2021-04-28 16:35:53Z antanas 
;
_cod_original_sg_symbol_H-M P2(1)/c
_cod_database_code 8105112

loop_
_symmetry_equiv_pos_as_xyz
'x, y, z'
'-x, y+1/2, -z+1/2'
'-x, -y, -z'
'x, -y-1/2, z-1/2'

loop_
_atom_site_label
_atom_site_type_symbol
_atom_site_fract_x
_atom_site_fract_y
_atom_site_fract_z
_atom_site_U_iso_or_equiv
_atom_site_adp_type
_atom_site_occupancy
_atom_site_symmetry_multiplicity
_atom_site_calc_flag
_atom_site_refinement_flags
_atom_site_disorder_assembly
_atom_site_disorder_group
Eu1 Eu -0.022165(19) -0.111096(10) 0.590380(6) 0.02402(6) Uani 1 1 d . . .
N1 N 0.4740(4) 0.5693(2) 0.73787(13) 0.0425(7) Uani 1 1 d . . .
O1 O -0.4506(3) 0.25474(17) 0.46186(9) 0.0405(6) Uani 1 1 d . . .
OW1 O 0.5011(6) 0.3307(2) 0.80074(15) 0.0828(11) Uani 1 1 d D . .
H1B H 0.594(5) 0.327(4) 0.782(2) 0.099 Uiso 1 1 d D . .
H1A H 0.470(6) 0.273(2) 0.807(2) 0.099 Uiso 1 1 d D . .
C1 C -0.4442(4) 0.2322(2) 0.51424(14) 0.0324(7) Uani 1 1 d . . .
C2 C 0.1640(4) 0.2226(2) 0.64432(13) 0.0297(7) Uani 1 1 d . . .
H9 H 0.153(4) 0.166(2) 0.6635(13) 0.036 Uiso 1 1 d . . .
N2 N -0.0361(4) 0.64605(19) 0.71510(11) 0.0353(6) Uani 1 1 d . . .
O2 O -0.4988(3) 0.15159(18) 0.53301(10) 0.0471(6) Uani 1 1 d . . .
OW2 O 0.4810(3) 0.0576(2) 0.63335(12) 0.0431(6) Uani 1 1 d . . .
H2B H 0.485(5) 0.101(3) 0.6024(17) 0.052 Uiso 1 1 d . . .
H2A H 0.448(6) 0.074(3) 0.6591(18) 0.052 Uiso 1 1 d . . .
C3 C -0.3123(5) 0.2777(2) 0.61223(14) 0.0348(8) Uani 1 1 d . . .
H3 H -0.314(4) 0.216(3) 0.6250(14) 0.042 Uiso 1 1 d . . .
O3 O 0.0225(3) -0.14541(17) 0.49514(9) 0.0405(6) Uani 1 1 d . . .
OW3 O 0.2870(4) -0.0917(2) 0.58926(16) 0.0589(9) Uani 1 1 d . . .
H3A H 0.342(6) -0.132(3) 0.583(2) 0.071 Uiso 1 1 d . . .
N3 N -0.1252(4) 0.61151(18) 0.66793(11) 0.0333(6) Uani 1 1 d . . .
H3B H 0.336(5) -0.047(3) 0.6095(15) 0.040 Uiso 1 1 d . . .
C4 C 0.1131(4) 0.2271(2) 0.58636(12) 0.0253(6) Uani 1 1 d . . .
OW4 O -0.2453(3) -0.23176(17) 0.60090(11) 0.0404(6) Uani 1 1 d D . .
H4B H -0.338(3) -0.240(2) 0.5793(13) 0.048 Uiso 1 1 d D . .
H4A H -0.218(4) -0.2854(18) 0.6169(14) 0.048 Uiso 1 1 d D . .
O4 O 0.0446(3) 0.05706(16) 0.58321(9) 0.0377(5) Uani 1 1 d . . .
N4 N -0.0004(4) 0.57332(19) 0.75104(11) 0.0343(6) Uani 1 1 d . . .
C5 C 0.2329(4) 0.3036(2) 0.67274(13) 0.0314(7) Uani 1 1 d . . .
H5 H 0.263(4) 0.301(2) 0.7127(14) 0.038 Uiso 1 1 d . . .
OW5 O -0.1960(3) -0.0229(2) 0.65817(11) 0.0425(7) Uani 1 1 d . . .
H5B H -0.150(5) 0.017(3) 0.6768(17) 0.051 Uiso 1 1 d . . .
H5A H -0.275(5) -0.003(3) 0.6495(18) 0.051 Uiso 1 1 d . . .
N5 N 0.3224(4) 0.5715(2) 0.65531(12) 0.0435(7) Uani 1 1 d . . .
C6 C 0.1992(5) 0.3980(2) 0.58570(14) 0.0336(7) Uani 1 1 d . . .
H7 H 0.216(4) 0.455(3) 0.5671(14) 0.040 Uiso 1 1 d . . .
OW6 O 0.0662(4) -0.16067(18) 0.68880(10) 0.0409(6) Uani 1 1 d . . .
H6B H 0.062(5) -0.120(3) 0.7172(17) 0.049 Uiso 1 1 d . . .
H6A H 0.042(5) -0.214(3) 0.7039(16) 0.049 Uiso 1 1 d . . .
N6 N -0.0664(4) 0.48868(18) 0.72789(10) 0.0309(6) Uani 1 1 d . . .
C7 C -0.3667(4) 0.3058(2) 0.55679(13) 0.0283(7) Uani 1 1 d . . .
OW7 O 0.1168(4) -0.27953(18) 0.58445(11) 0.0402(6) Uani 1 1 d . . .
H7B H 0.208(5) -0.282(3) 0.5721(16) 0.048 Uiso 1 1 d . . .
H7A H 0.119(5) -0.324(3) 0.6054(16) 0.048 Uiso 1 1 d . . .
N7 N 0.4218(4) 0.4774(2) 0.72384(12) 0.0343(6) Uani 1 1 d . . .
C8 C 0.0399(4) 0.1366(2) 0.55599(13) 0.0270(7) Uani 1 1 d . . .
OW8 O -0.2823(3) -0.04661(16) 0.53760(10) 0.0379(5) Uani 1 1 d D . .
H8B H -0.354(4) -0.080(2) 0.5167(13) 0.045 Uiso 1 1 d D . .
H8A H -0.273(5) 0.0097(14) 0.5261(14) 0.045 Uiso 1 1 d D . .
N8 N 0.4145(4) 0.6250(2) 0.69676(14) 0.0468(8) Uani 1 1 d . . .
C9 C 0.1290(5) 0.3163(2) 0.55712(13) 0.0330(7) Uani 1 1 d . . .
H6 H 0.098(4) 0.321(2) 0.5188(14) 0.040 Uiso 1 1 d . . .
C10 C 0.3300(4) 0.4791(2) 0.67350(13) 0.0295(7) Uani 1 1 d . . .
C11 C -0.1407(4) 0.5145(2) 0.67680(13) 0.0277(7) Uani 1 1 d . . .
C12 C -0.2409(4) 0.3456(2) 0.65106(14) 0.0339(7) Uani 1 1 d . . .
H8 H -0.205(4) 0.328(2) 0.6861(15) 0.041 Uiso 1 1 d . . .
C13 C 0.2535(4) 0.3926(2) 0.64355(13) 0.0286(7) Uani 1 1 d . . .
C14 C -0.2234(4) 0.4439(2) 0.63553(12) 0.0270(6) Uani 1 1 d . . .
C15 C -0.2785(5) 0.4729(2) 0.58014(14) 0.0373(8) Uani 1 1 d . . .
H2 H -0.271(5) 0.539(3) 0.5693(14) 0.045 Uiso 1 1 d . . .
C16 C -0.3486(5) 0.4039(2) 0.54124(15) 0.0373(8) Uani 1 1 d . . .
H4 H -0.384(5) 0.419(3) 0.5030(15) 0.045 Uiso 1 1 d . . .
H1 H 0.448(6) 0.428(3) 0.7435(19) 0.070(14) Uiso 1 1 d . . .

loop_
_atom_site_aniso_label
_atom_site_aniso_U_11
_atom_site_aniso_U_22
_atom_site_aniso_U_33
_atom_site_aniso_U_23
_atom_site_aniso_U_13
_atom_site_aniso_U_12
Eu1 0.02834(9) 0.02038(9) 0.02251(9) 0.00008(6) -0.00517(6) -0.00322(7)
N1 0.0508(19) 0.0288(15) 0.0469(18) -0.0057(13) -0.0047(14) -0.0090(14)
O1 0.0463(14) 0.0450(14) 0.0289(13) -0.0021(10) -0.0096(10) -0.0115(12)
OW1 0.141(4) 0.0350(16) 0.066(2) 0.0038(15) -0.037(2) 0.010(2)
C1 0.0272(17) 0.0359(18) 0.0328(18) -0.0029(14) -0.0073(13) -0.0038(14)
C2 0.0415(19) 0.0214(15) 0.0260(16) 0.0050(12) 0.0000(13) -0.0018(14)
N2 0.0496(18) 0.0229(13) 0.0320(15) -0.0011(11) -0.0093(12) -0.0047(13)
O2 0.0624(17) 0.0393(14) 0.0380(14) -0.0028(11) -0.0103(12) -0.0224(13)
OW2 0.0397(15) 0.0444(15) 0.0443(16) -0.0013(13) -0.0057(12) -0.0002(12)
C3 0.041(2) 0.0236(16) 0.0382(19) 0.0015(14) -0.0085(15) -0.0075(15)
O3 0.0571(16) 0.0377(13) 0.0257(12) -0.0053(10) -0.0047(11) 0.0021(12)
OW3 0.0345(16) 0.0380(17) 0.103(3) -0.0138(16) -0.0062(15) -0.0034(13)
N3 0.0461(17) 0.0226(13) 0.0297(14) 0.0023(11) -0.0085(12) -0.0025(12)
C4 0.0250(15) 0.0230(15) 0.0280(16) -0.0011(12) 0.0020(12) 0.0012(13)
OW4 0.0368(14) 0.0300(13) 0.0519(16) 0.0142(11) -0.0170(11) -0.0093(11)
O4 0.0525(15) 0.0229(11) 0.0363(13) 0.0020(10) -0.0075(10) -0.0084(11)
N4 0.0479(17) 0.0268(13) 0.0268(14) -0.0037(11) -0.0084(12) -0.0010(14)
C5 0.0405(19) 0.0287(17) 0.0244(16) 0.0011(13) -0.0030(14) -0.0036(15)
OW5 0.0376(15) 0.0507(17) 0.0376(15) -0.0100(11) -0.0109(11) 0.0069(13)
N5 0.058(2) 0.0262(14) 0.0449(18) 0.0024(13) -0.0102(14) -0.0074(15)
C6 0.042(2) 0.0220(16) 0.0359(19) 0.0091(13) 0.0006(14) -0.0033(15)
OW6 0.0677(18) 0.0269(12) 0.0267(13) -0.0029(10) -0.0088(11) 0.0020(13)
N6 0.0442(16) 0.0208(13) 0.0266(14) 0.0003(10) -0.0054(11) 0.0005(12)
C7 0.0264(16) 0.0275(16) 0.0304(17) -0.0041(13) -0.0040(12) -0.0034(13)
OW7 0.0492(16) 0.0298(13) 0.0424(15) 0.0103(10) 0.0076(12) 0.0047(12)
N7 0.0423(17) 0.0241(14) 0.0358(16) -0.0015(12) -0.0039(13) -0.0039(13)
C8 0.0270(16) 0.0253(15) 0.0287(17) -0.0030(12) 0.0027(12) -0.0009(13)
OW8 0.0423(14) 0.0270(12) 0.0414(14) 0.0004(10) -0.0208(10) -0.0025(11)
N8 0.061(2) 0.0270(15) 0.051(2) -0.0002(13) -0.0109(15) -0.0108(15)
C9 0.047(2) 0.0300(17) 0.0220(16) 0.0029(13) -0.0017(14) -0.0038(15)
C10 0.0293(17) 0.0251(16) 0.0338(18) -0.0020(13) 0.0002(13) -0.0034(14)
C11 0.0328(17) 0.0220(15) 0.0280(16) 0.0015(12) -0.0002(13) 0.0007(13)
C12 0.042(2) 0.0325(17) 0.0257(17) 0.0042(14) -0.0066(14) -0.0051(16)
C13 0.0322(17) 0.0221(15) 0.0318(17) -0.0011(12) 0.0022(13) -0.0019(13)
C14 0.0268(16) 0.0277(16) 0.0259(16) -0.0016(12) -0.0025(12) 0.0002(13)
C15 0.051(2) 0.0266(17) 0.0326(18) 0.0049(14) -0.0078(15) -0.0026(16)
C16 0.048(2) 0.0346(18) 0.0272(18) -0.0001(14) -0.0118(15) -0.0025(16)

loop_
_atom_type_symbol
_atom_type_description
_atom_type_scat_dispersion_real
_atom_type_scat_dispersion_imag
_atom_type_scat_source
C C 0.0033 0.0016 'International Tables Vol C Tables 4.2.6.8 and 6.1.1.4'
H H 0.0000 0.0000 'International Tables Vol C Tables 4.2.6.8 and 6.1.1.4'
N N 0.0061 0.0033 'International Tables Vol C Tables 4.2.6.8 and 6.1.1.4'
O O 0.0106 0.0060 'International Tables Vol C Tables 4.2.6.8 and 6.1.1.4'
Eu Eu -0.1578 3.6682 'International Tables Vol C Tables 4.2.6.8 and 6.1.1.4'

loop_
_geom_angle_atom_site_label_1
_geom_angle_atom_site_label_2
_geom_angle_atom_site_label_3
_geom_angle
_geom_angle_site_symmetry_1
_geom_angle_site_symmetry_3
O3 Eu1 O4 94.57(8) . .
O3 Eu1 OW4 96.45(9) . .
O4 Eu1 OW4 146.33(9) . .
O3 Eu1 OW3 78.70(11) . .
O4 Eu1 OW3 70.73(9) . .
OW4 Eu1 OW3 142.73(9) . .
O3 Eu1 OW5 146.92(9) . .
O4 Eu1 OW5 72.79(9) . .
OW4 Eu1 OW5 80.79(10) . .
OW3 Eu1 OW5 122.59(10) . .
O3 Eu1 OW6 142.68(9) . .
O4 Eu1 OW6 106.48(8) . .
OW4 Eu1 OW6 82.94(9) . .
OW3 Eu1 OW6 79.71(11) . .
OW5 Eu1 OW6 70.08(9) . .
O3 Eu1 OW8 75.84(9) . .
O4 Eu1 OW8 78.16(8) . .
OW4 Eu1 OW8 73.92(9) . .
OW3 Eu1 OW8 137.65(10) . .
OW5 Eu1 OW8 71.72(9) . .
OW6 Eu1 OW8 137.82(9) . .
O3 Eu1 OW7 71.19(8) . .
O4 Eu1 OW7 140.98(9) . .
OW4 Eu1 OW7 72.59(9) . .
OW3 Eu1 OW7 70.89(9) . .
OW5 Eu1 OW7 136.63(9) . .
OW6 Eu1 OW7 73.13(8) . .
OW8 Eu1 OW7 129.14(8) . .
N8 N1 N7 106.0(3) . .
O2 C1 O1 123.7(3) . .
O2 C1 C7 118.2(3) . .
O1 C1 C7 118.1(3) . .
C5 C2 C4 120.9(3) . .
N4 N2 N3 109.8(2) . .
C12 C3 C7 121.0(3) . .
C8 O3 Eu1 144.7(2) 3_556 .
C11 N3 N2 105.1(2) . .
C2 C4 C9 119.1(3) . .
C2 C4 C8 119.9(3) . .
C9 C4 C8 121.0(3) . .
C8 O4 Eu1 151.0(2) . .
N2 N4 N6 108.8(2) . .
C2 C5 C13 120.4(3) . .
C10 N5 N8 105.3(3) . .
C9 C6 C13 120.7(3) . .
C11 N6 N4 105.4(2) . .
C16 C7 C3 118.5(3) . .
C16 C7 C1 120.3(3) . .
C3 C7 C1 121.2(3) . .
C10 N7 N1 109.5(3) . .
O4 C8 O3 123.9(3) . 3_556
O4 C8 C4 117.6(3) . .
O3 C8 C4 118.5(3) 3_556 .
N1 N8 N5 111.2(3) . .
C6 C9 C4 120.0(3) . .
N5 C10 N7 108.0(3) . .
N5 C10 C13 126.4(3) . .
N7 C10 C13 125.5(3) . .
N6 C11 N3 110.9(3) . .
N6 C11 C14 123.9(3) . .
N3 C11 C14 125.1(3) . .
C3 C12 C14 120.5(3) . .
C6 C13 C5 118.8(3) . .
C6 C13 C10 120.5(3) . .
C5 C13 C10 120.6(3) . .
C12 C14 C15 118.9(3) . .
C12 C14 C11 119.7(3) . .
C15 C14 C11 121.3(3) . .
C16 C15 C14 120.1(3) . .
C7 C16 C15 121.0(3) . .

loop_
_geom_bond_atom_site_label_1
_geom_bond_atom_site_label_2
_geom_bond_distance
_geom_bond_site_symmetry_2
Eu1 O3 2.308(2) .
Eu1 O4 2.333(2) .
Eu1 OW4 2.387(2) .
Eu1 OW3 2.392(3) .
Eu1 OW5 2.438(3) .
Eu1 OW6 2.438(2) .
Eu1 OW8 2.439(2) .
Eu1 OW7 2.517(3) .
N1 N8 1.278(4) .
N1 N7 1.336(4) .
O1 C1 1.253(4) .
C1 O2 1.253(4) .
C1 C7 1.498(4) .
C2 C5 1.367(4) .
C2 C4 1.380(4) .
N2 N4 1.306(4) .
N2 N3 1.339(4) .
C3 C12 1.375(4) .
C3 C7 1.382(4) .
O3 C8 1.259(4) 3_556
N3 C11 1.331(4) .
C4 C9 1.391(4) .
C4 C8 1.501(4) .
O4 C8 1.245(4) .
N4 N6 1.347(3) .
C5 C13 1.393(4) .
N5 C10 1.316(4) .
N5 N8 1.365(4) .
C6 C9 1.379(4) .
C6 C13 1.385(5) .
N6 C11 1.331(4) .
C7 C16 1.381(4) .
N7 C10 1.328(4) .
C8 O3 1.259(4) 3_556
C10 C13 1.462(4) .
C11 C14 1.467(4) .
C12 C14 1.383(4) .
C14 C15 1.386(4) .
C15 C16 1.383(5) .
